data_7701960
loop_
_publ_author_name
'Liu, Wei'
'Liu, Chengdong'
'Chen, Chunyang'
'Huang, Xin'
'Liu, Weisheng'

_publ_section_title
;
 Functional construction of a water-stable Tb-coordination polymer
 luminescent sensor for highly selective detection of picric acid in an
 aquatic environment
;
_journal_name_full 'Dalton Transactions'
_journal_paper_doi 10.1039/C9DT04153B
_journal_year 2019
_chemical_formula_moiety 'C17 H14 N2 O12 Tb'
_chemical_formula_sum 'C17 H14 N2 O12 Tb'
_chemical_formula_weight 597.22
_space_group_crystal_system monoclinic
_space_group_IT_number 15
_space_group_name_Hall '-C 2yc'
_space_group_name_H-M_alt 'C 1 2/c 1'
_atom_sites_solution_hydrogens mixed
_atom_sites_solution_primary direct
_audit_creation_date 2019-03-29
_audit_creation_method
;
Olex2 1.2
(compiled 2018.05.29 svn.r3508 for OlexSys, GUI svn.r5506)
;
_audit_update_record
;
2019-03-29 deposited with the CCDC.	2019-10-31 downloaded from the CCDC.
;
_cell_angle_alpha 90
_cell_angle_beta 119.674(12)
_cell_angle_gamma 90
_cell_formula_units_Z 8
_cell_length_a 14.354(3)
_cell_length_b 17.052(2)
_cell_length_c 16.986(2)
_cell_measurement_reflns_used 7850
_cell_measurement_temperature 150(2)
_cell_measurement_theta_max 68.31
_cell_measurement_theta_min 4.22
_cell_volume 3612.3(11)
_computing_cell_refinement 'SAINT V8.38A (?, 2016)'
_computing_data_reduction 'SAINT V8.38A (?, 2016)'
_computing_molecular_graphics 'Olex2 (Dolomanov et al., 2009)'
_computing_publication_material 'Olex2 (Dolomanov et al., 2009)'
_computing_structure_refinement 'XL (Sheldrick, 2008)'
_computing_structure_solution 'XS (Sheldrick, 2008)'
_diffrn_ambient_temperature 149.97
_diffrn_measured_fraction_theta_full 0.997
_diffrn_measured_fraction_theta_max 0.995
_diffrn_measurement_device_type 'CCD area detector'
_diffrn_measurement_method 'phi and omega scans'
_diffrn_radiation_monochromator graphite
_diffrn_radiation_type CuK\a
_diffrn_radiation_wavelength 1.54184
_diffrn_reflns_av_R_equivalents 0.0474
_diffrn_reflns_av_unetI/netI 0.0375
_diffrn_reflns_Laue_measured_fraction_full 0.997
_diffrn_reflns_Laue_measured_fraction_max 0.995
_diffrn_reflns_limit_h_max 17
_diffrn_reflns_limit_h_min -17
_diffrn_reflns_limit_k_max 17
_diffrn_reflns_limit_k_min -20
_diffrn_reflns_limit_l_max 20
_diffrn_reflns_limit_l_min -20
_diffrn_reflns_number 11668
_diffrn_reflns_point_group_measured_fraction_full 0.997
_diffrn_reflns_point_group_measured_fraction_max 0.995
_diffrn_reflns_theta_full 67.684
_diffrn_reflns_theta_max 68.173
_diffrn_reflns_theta_min 4.213
_exptl_absorpt_coefficient_mu 19.984
_exptl_absorpt_correction_T_max 0.7531
_exptl_absorpt_correction_T_min 0.4071
_exptl_absorpt_correction_type multi-scan
_exptl_absorpt_process_details
;
SADABS-2016/2 (Bruker,2016/2) was used for absorption correction.
wR2(int) was 0.1117 before and 0.0586 after correction.
The Ratio of minimum to maximum transmission is 0.5406.
The \l/2 correction factor is Not present.
;
_exptl_crystal_density_diffrn 2.196
_exptl_crystal_description block
_exptl_crystal_F_000 2328
_refine_diff_density_max 0.670
_refine_diff_density_min -0.751
_refine_diff_density_rms 0.134
_refine_ls_extinction_method none
_refine_ls_goodness_of_fit_ref 1.075
_refine_ls_hydrogen_treatment constr
_refine_ls_matrix_type full
_refine_ls_number_parameters 292
_refine_ls_number_reflns 3300
_refine_ls_number_restraints 0
_refine_ls_restrained_S_all 1.075
_refine_ls_R_factor_all 0.0341
_refine_ls_R_factor_gt 0.0309
_refine_ls_shift/su_max 0.000
_refine_ls_shift/su_mean 0.000
_refine_ls_structure_factor_coef Fsqd
_refine_ls_weighting_details 'w=1/[\s^2^(Fo^2^)+(0.0423P)^2^+17.3327P] where P=(Fo^2^+2Fc^2^)/3'
_refine_ls_weighting_scheme calc
_refine_ls_wR_factor_gt 0.0815
_refine_ls_wR_factor_ref 0.0835
_reflns_Friedel_coverage 0.000
_reflns_number_gt 3103
_reflns_number_total 3300
_reflns_threshold_expression 'I > 2\s(I)'
_cod_data_source_file c9dt04153b2.cif
_cod_data_source_block 20181120_liuwei_chontb_0m
_cod_depositor_comments
;
The following automatic conversions were performed:

data item '_exptl_absorpt_correction_type' value 'Multi-scan' was
changed to 'multi-scan' in accordance with the
/home/data/users/saulius/crontab/automatic-downloads/rss-feeds/RSC/lib/dictionaries/cif_core.dic
dictionary named 'cif_core.dic' version 2.4.2 last updated on
2011-04-26.

Automatic conversion script
Id: cif_fix_values 6909 2019-04-08 15:41:33Z antanas 
;
_cod_original_cell_volume 3612.2(11)
_cod_database_code 7701960
_shelx_shelxl_version_number 2018/1
_shelx_space_group_comment
;
The symmetry employed for this shelxl refinement is uniquely defined
by the following loop, which should always be used as a source of
symmetry information in preference to the above space-group names.
They are only intended as comments.
;
_olex2_refinement_description
;
1. Fixed Uiso
 At 1.2 times of:
  All C(H) groups, All N(H) groups
 At 1.5 times of:
  All O(H,H) groups
2.a Rotating group:
 O8(H8A,H8B), O9(H9A,H9B), O7(H7A,H7B)
2.b Aromatic/amide H refined with riding coordinates:
 C26(H26), N14(H14), C20(H20), N23(H23), C29(H29), C23(H23A), C18(H18), C15(H15)
;
_olex2_submission_special_instructions 'No special instructions were received'

loop_
_space_group_symop_operation_xyz
'x, y, z'
'-x, y, -z+1/2'
'x+1/2, y+1/2, z'
'-x+1/2, y+1/2, -z+1/2'
'-x, -y, -z'
'x, -y, z-1/2'
'-x+1/2, -y+1/2, -z'
'x+1/2, -y+1/2, z-1/2'

loop_
_atom_site_label
_atom_site_type_symbol
_atom_site_fract_x
_atom_site_fract_y
_atom_site_fract_z
_atom_site_U_iso_or_equiv
_atom_site_adp_type
_atom_site_occupancy
_atom_site_site_symmetry_order
_atom_site_calc_flag
_atom_site_refinement_flags_posn
Tb1 Tb 0.94064(2) 0.09093(2) 0.04251(2) 0.00978(10) Uani 1 1 d .
C26 C 1.1984(3) -0.0920(2) 0.3167(3) 0.0081(8) Uani 1 1 d .
H26 H 1.226898 -0.042649 0.344027 0.010 Uiso 1 1 calc R
O6 O 0.9452(2) 0.22573(17) 0.05059(19) 0.0164(6) Uani 1 1 d .
O12 O 0.6937(3) -0.10686(17) -0.2149(2) 0.0197(7) Uani 1 1 d .
O5 O 0.7778(2) 0.12538(16) -0.07658(18) 0.0132(6) Uani 1 1 d .
O11 O 0.7223(2) 0.24394(17) -0.1378(2) 0.0201(7) Uani 1 1 d .
O1 O 1.0745(2) 0.03986(15) 0.19630(18) 0.0124(6) Uani 1 1 d .
C19 C 0.5571(3) 0.0194(2) -0.3219(3) 0.0094(8) Uani 1 1 d .
C27 C 1.1217(3) -0.0967(2) 0.2244(3) 0.0077(8) Uani 1 1 d .
C28 C 1.0835(3) -0.0257(2) 0.1662(2) 0.0082(7) Uani 1 1 d .
N14 N 0.5619(3) -0.19290(18) -0.3081(2) 0.0096(7) Uani 1 1 d .
H14 H 0.498657 -0.196266 -0.357310 0.012 Uiso 1 1 calc R
C13 C 0.7199(3) 0.1697(2) -0.1410(3) 0.0119(8) Uani 1 1 d .
C24 C 1.2319(3) -0.1604(2) 0.3673(2) 0.0084(7) Uani 1 1 d .
O2 O 1.0530(2) -0.03171(15) 0.08180(17) 0.0097(5) Uani 1 1 d .
O8 O 0.8392(2) -0.02209(17) 0.0260(2) 0.0164(6) Uani 1 1 d .
H8A H 0.771503 -0.014420 -0.016018 0.025 Uiso 1 1 d GR
H8B H 0.835668 -0.030777 0.075813 0.025 Uiso 1 1 d GR
C20 C 0.6290(3) 0.0526(2) -0.2381(3) 0.0088(7) Uani 1 1 d .
H20 H 0.670343 0.019853 -0.187209 0.011 Uiso 1 1 calc R
O9 O 1.1133(2) 0.13756(16) 0.06575(19) 0.0132(6) Uani 1 1 d .
H9A H 1.163887 0.131532 0.123383 0.020 Uiso 1 1 d GR
H9B H 1.111347 0.189201 0.057372 0.020 Uiso 1 1 d GR
N23 N 0.5382(3) -0.06175(19) -0.3354(2) 0.0116(7) Uani 1 1 d .
H23 H 0.478094 -0.076668 -0.383188 0.014 Uiso 1 1 calc R
C14 C 0.6396(3) 0.1340(2) -0.2295(3) 0.0092(7) Uani 1 1 d .
C29 C 1.0792(3) -0.1688(2) 0.1845(3) 0.0088(7) Uani 1 1 d .
H29 H 1.028434 -0.171341 0.121625 0.011 Uiso 1 1 calc R
C21 C 0.6047(3) -0.1192(2) -0.2810(3) 0.0099(8) Uani 1 1 d .
C25 C 1.3219(3) -0.1585(2) 0.4647(2) 0.0091(8) Uani 1 1 d .
C23 C 1.1855(3) -0.2324(2) 0.3282(2) 0.0089(7) Uani 1 1 d .
H23A H 1.205014 -0.278371 0.364613 0.011 Uiso 1 1 calc R
C18 C 0.4960(3) 0.0680(2) -0.3962(3) 0.0096(7) Uani 1 1 d .
H18 H 0.447791 0.045828 -0.453492 0.012 Uiso 1 1 calc R
O7 O 0.8811(3) 0.11906(19) 0.1458(2) 0.0198(7) Uani 1 1 d .
H7A H 0.917719 0.091325 0.194838 0.030 Uiso 1 1 d GR
H7B H 0.815251 0.102804 0.123818 0.030 Uiso 1 1 d GR
C15 C 0.5791(3) 0.1824(2) -0.3027(3) 0.0100(8) Uani 1 1 d .
H15 H 0.587149 0.237701 -0.296409 0.012 Uiso 1 1 calc R
C16 C 0.5063(3) 0.1492(2) -0.3857(3) 0.0099(8) Uani 1 1 d .
O10 O 0.8709(2) 0.33018(17) -0.03639(19) 0.0172(6) Uani 1 1 d .
C17 C 0.9373(3) 0.2978(2) 0.0392(3) 0.0110(8) Uani 1 1 d .
O4 O 1.3763(2) -0.21932(16) 0.49961(17) 0.0117(6) Uani 1 1 d .
O3 O 1.3405(2) -0.09368(15) 0.5069(2) 0.0149(6) Uani 1 1 d .
C22 C 1.1103(3) -0.2371(2) 0.2358(3) 0.0090(7) Uani 1 1 d .

loop_
_atom_site_aniso_label
_atom_site_aniso_U_11
_atom_site_aniso_U_22
_atom_site_aniso_U_33
_atom_site_aniso_U_23
_atom_site_aniso_U_13
_atom_site_aniso_U_12
Tb1 0.01108(15) 0.00704(15) 0.00648(14) 0.00041(8) 0.00073(11) -0.00001(8)
C26 0.0093(19) 0.0073(19) 0.0055(18) -0.0021(13) 0.0019(16) -0.0015(14)
O6 0.0173(15) 0.0043(14) 0.0189(15) -0.0030(11) 0.0023(13) -0.0026(11)
O12 0.0168(16) 0.0070(13) 0.0151(15) 0.0009(12) -0.0074(13) -0.0005(12)
O5 0.0105(13) 0.0120(14) 0.0060(12) -0.0014(11) -0.0044(11) 0.0003(11)
O11 0.0153(15) 0.0068(13) 0.0191(15) -0.0054(12) -0.0059(12) 0.0017(12)
O1 0.0199(15) 0.0056(13) 0.0063(12) -0.0017(10) 0.0025(11) 0.0019(11)
C19 0.0108(18) 0.0051(17) 0.0094(18) -0.0001(15) 0.0028(15) 0.0007(14)
C27 0.0086(18) 0.0057(18) 0.0049(18) -0.0011(13) 0.0004(15) 0.0008(14)
C28 0.0071(17) 0.0083(18) 0.0059(17) 0.0013(14) 0.0006(14) 0.0007(14)
N14 0.0106(16) 0.0035(15) 0.0055(14) 0.0011(12) -0.0031(13) 0.0009(12)
C13 0.0078(18) 0.0109(19) 0.014(2) -0.0059(16) 0.0028(16) -0.0013(15)
C24 0.0063(17) 0.0107(18) 0.0034(17) -0.0021(14) -0.0012(15) 0.0009(14)
O2 0.0123(13) 0.0071(12) 0.0035(12) 0.0009(10) -0.0007(11) 0.0018(10)
O8 0.0155(14) 0.0137(14) 0.0178(15) 0.0008(12) 0.0065(12) -0.0055(12)
C20 0.0086(18) 0.0060(18) 0.0081(17) 0.0008(14) 0.0014(15) 0.0018(14)
O9 0.0090(13) 0.0083(13) 0.0133(13) 0.0015(11) -0.0012(11) -0.0010(11)
N23 0.0106(16) 0.0025(15) 0.0082(15) -0.0009(12) -0.0056(13) 0.0002(13)
C14 0.0066(17) 0.0076(18) 0.0096(18) -0.0023(15) 0.0013(15) 0.0001(14)
C29 0.0086(17) 0.0090(18) 0.0044(17) 0.0019(14) -0.0002(14) 0.0038(14)
C21 0.0099(19) 0.0067(18) 0.0075(18) 0.0022(14) 0.0001(16) 0.0022(15)
C25 0.0077(18) 0.0111(19) 0.0055(17) 0.0008(15) 0.0010(15) 0.0013(15)
C23 0.0104(18) 0.0062(18) 0.0057(17) 0.0012(14) 0.0006(15) 0.0018(14)
C18 0.0094(18) 0.0072(18) 0.0080(18) -0.0001(15) 0.0011(15) -0.0011(15)
O7 0.0259(17) 0.0222(16) 0.0142(14) 0.0072(12) 0.0122(13) 0.0120(14)
C15 0.0101(18) 0.0045(17) 0.0123(19) -0.0017(15) 0.0031(16) 0.0002(14)
C16 0.0095(18) 0.0101(19) 0.0072(18) 0.0019(15) 0.0019(15) 0.0018(15)
O10 0.0171(15) 0.0108(14) 0.0103(14) -0.0021(11) -0.0036(12) 0.0003(12)
C17 0.012(2) 0.0071(19) 0.013(2) -0.0023(15) 0.0054(17) -0.0022(14)
O4 0.0113(13) 0.0112(13) 0.0049(12) 0.0002(11) -0.0019(11) 0.0030(11)
O3 0.0133(14) 0.0100(14) 0.0094(14) -0.0055(10) -0.0035(12) 0.0019(11)
C22 0.0094(18) 0.0057(18) 0.0064(17) -0.0014(14) -0.0004(15) -0.0009(14)

loop_
_atom_type_symbol
_atom_type_description
_atom_type_scat_dispersion_real
_atom_type_scat_dispersion_imag
_atom_type_scat_source
C C 0.0181 0.0091 'International Tables Vol C Tables 4.2.6.8 and 6.1.1.4'
H H 0.0000 0.0000 'International Tables Vol C Tables 4.2.6.8 and 6.1.1.4'
N N 0.0311 0.0180 'International Tables Vol C Tables 4.2.6.8 and 6.1.1.4'
O O 0.0492 0.0322 'International Tables Vol C Tables 4.2.6.8 and 6.1.1.4'
Tb Tb -9.1472 9.1891 'International Tables Vol C Tables 4.2.6.8 and 6.1.1.4'

loop_
_geom_angle_atom_site_label_1
_geom_angle_atom_site_label_2
_geom_angle_atom_site_label_3
_geom_angle
_geom_angle_site_symmetry_1
_geom_angle_site_symmetry_3
O6 Tb1 O1 107.45(9) . .
O6 Tb1 C28 131.05(10) . .
O6 Tb1 O2 117.64(10) . 5_755
O6 Tb1 O2 144.81(10) . .
O6 Tb1 O8 145.54(11) . .
O6 Tb1 O9 70.65(10) . .
O6 Tb1 O7 76.20(11) . .
O5 Tb1 O6 77.43(10) . .
O5 Tb1 O1 158.55(10) . .
O5 Tb1 C28 150.40(10) . .
O5 Tb1 O2 78.21(10) . 5_755
O5 Tb1 O2 133.46(9) . .
O5 Tb1 O8 78.62(10) . .
O5 Tb1 O9 124.84(10) . .
O5 Tb1 O7 91.00(11) . .
O1 Tb1 C28 25.92(10) . .
O1 Tb1 O2 51.47(8) . .
O2 Tb1 O1 115.46(9) 5_755 .
O2 Tb1 C28 26.31(10) . .
O2 Tb1 C28 91.60(10) 5_755 .
O2 Tb1 O2 65.35(10) 5_755 .
O2 Tb1 O9 78.48(10) 5_755 .
O8 Tb1 O1 87.11(10) . .
O8 Tb1 C28 72.30(11) . .
O8 Tb1 O2 68.19(10) . .
O8 Tb1 O2 80.77(10) . 5_755
O8 Tb1 O9 143.79(10) . .
O8 Tb1 O7 79.83(11) . .
O9 Tb1 O1 75.66(10) . .
O9 Tb1 C28 78.94(10) . .
O9 Tb1 O2 76.24(9) . .
O7 Tb1 O1 70.60(10) . .
O7 Tb1 C28 89.26(11) . .
O7 Tb1 O2 159.33(11) . 5_755
O7 Tb1 O2 113.16(10) . .
O7 Tb1 O9 121.87(11) . .
C24 C26 C27 118.9(3) . .
C17 O6 Tb1 169.2(3) . .
C13 O5 Tb1 151.2(3) . .
C28 O1 Tb1 93.7(2) . .
C20 C19 N23 123.3(3) . .
C18 C19 C20 119.7(4) . .
C18 C19 N23 116.9(3) . .
C26 C27 C28 121.5(3) . .
C29 C27 C26 120.6(3) . .
C29 C27 C28 117.9(3) . .
O1 C28 Tb1 60.37(19) . .
O1 C28 C27 122.0(3) . .
O1 C28 O2 118.6(3) . .
C27 C28 Tb1 160.4(3) . .
O2 C28 Tb1 60.87(19) . .
O2 C28 C27 119.3(3) . .
C21 N14 C22 125.6(3) . 8_445
O5 C13 O11 125.1(4) . .
O5 C13 C14 118.7(3) . .
O11 C13 C14 116.2(4) . .
C26 C24 C25 120.5(3) . .
C26 C24 C23 120.5(3) . .
C23 C24 C25 119.0(3) . .
Tb1 O2 Tb1 114.65(10) 5_755 .
C28 O2 Tb1 152.3(2) . 5_755
C28 O2 Tb1 92.8(2) . .
C14 C20 C19 119.7(3) . .
C21 N23 C19 125.7(3) . .
C20 C14 C13 119.9(3) . .
C15 C14 C13 119.2(3) . .
C15 C14 C20 120.8(3) . .
C22 C29 C27 120.5(3) . .
O12 C21 N14 123.4(3) . .
O12 C21 N23 124.0(4) . .
N23 C21 N14 112.6(3) . .
O4 C25 C24 119.5(3) . .
O4 C25 O3 122.9(3) . .
O3 C25 C24 117.5(3) . .
C24 C23 C22 120.2(3) . .
C16 C18 C19 119.6(3) . .
C14 C15 C16 119.3(4) . .
C18 C16 C17 121.0(3) . 8_455
C15 C16 C18 120.7(4) . .
C15 C16 C17 118.2(4) . 8_455
O6 C17 C16 120.1(3) . 8_556
O6 C17 O10 123.2(4) . .
O10 C17 C16 116.7(4) . 8_556
N14 C22 C23 123.4(3) 8_546 .
C29 C22 N14 117.5(3) . 8_546
C29 C22 C23 119.1(3) . .

loop_
_geom_bond_atom_site_label_1
_geom_bond_atom_site_label_2
_geom_bond_distance
_geom_bond_site_symmetry_2
Tb1 O6 2.302(3) .
Tb1 O5 2.285(3) .
Tb1 O1 2.511(3) .
Tb1 C28 2.882(4) .
Tb1 O2 2.383(3) 5_755
Tb1 O2 2.521(3) .
Tb1 O8 2.347(3) .
Tb1 O9 2.441(3) .
Tb1 O7 2.349(3) .
C26 C27 1.402(5) .
C26 C24 1.386(5) .
O6 C17 1.240(5) .
O12 C21 1.231(5) .
O5 C13 1.249(5) .
O11 C13 1.267(5) .
O1 C28 1.263(5) .
C19 C20 1.399(5) .
C19 N23 1.407(5) .
C19 C18 1.396(5) .
C27 C28 1.486(5) .
C27 C29 1.390(5) .
C28 O2 1.279(5) .
N14 C21 1.375(5) .
N14 C22 1.397(5) 8_445
C13 C14 1.498(5) .
C24 C25 1.514(5) .
C24 C23 1.399(5) .
C20 C14 1.397(6) .
N23 C21 1.360(5) .
C14 C15 1.382(6) .
C29 C22 1.389(5) .
C25 O4 1.256(5) .
C25 O3 1.272(5) .
C23 C22 1.400(5) .
C18 C16 1.395(6) .
C15 C16 1.394(6) .
C16 C17 1.475(5) 8_455
O10 C17 1.285(5) .
